data_4507733
loop_
_publ_author_name
'Yang, J\"u-Hua'
'Wu, Xin-Yi'
'He, Run-Tian'
'Ren, Zhi-Gang'
'Li, Hong-Xi'
'Wang, Hui-Fang'
'Lang, Jian-Ping'

_publ_section_title
;
 Degradation versus Expansion of the AgX Frameworks: Formation of
 Oligomeric and Polymeric Silver Complexes from Reactions of Bulk AgX
 withN,N-Bis(diphenylphosphanylmethyl)-2-aminopyridine
;
_journal_issue 5
_journal_name_full 'Crystal Growth &amp; Design'
_journal_page_first 2124
_journal_paper_doi 10.1021/cg4002048
_journal_volume 13
_journal_year 2013
_chemical_formula_moiety 'C63 H60 Ag2 N4 O P4, 2(Cl O4)'
_chemical_formula_sum 'C63 H60 Ag2 Cl2 N4 O9 P4'
_chemical_formula_weight 1427.67
_chemical_name_systematic
;
 ? 
;
_space_group_IT_number 2
_symmetry_cell_setting triclinic
_symmetry_space_group_name_Hall '-P 1'
_symmetry_space_group_name_H-M 'P -1'
_atom_sites_solution_hydrogens geom
_atom_sites_solution_primary direct
_atom_sites_solution_secondary difmap
_cell_angle_alpha 77.21(3)
_cell_angle_beta 76.03(3)
_cell_angle_gamma 72.09(3)
_cell_formula_units_Z 2
_cell_length_a 10.936(2)
_cell_length_b 16.060(3)
_cell_length_c 19.474(4)
_cell_measurement_reflns_used 12937
_cell_measurement_temperature 223(2)
_cell_measurement_theta_max 27.4932
_cell_measurement_theta_min 3.0701
_cell_volume 3117.9(12)
_computing_cell_refinement 'CrystalClear, Ver. 1.30 (Rigaku/MSC, 2001)'
_computing_data_collection 'CrystalClear, Ver. 1.30 (Rigaku/MSC, 2001)'
_computing_data_reduction 'CrystalStructure, Ver. 3.60 (Rigaku/MSC,2004)'
_computing_molecular_graphics 'SHELXS-97 (Sheldrick, 1990)'
_computing_structure_refinement 'SHELXL-97 (Sheldrick, 1997)'
_computing_structure_solution 'SHELXS-97 (Sheldrick, 1990)'
_diffrn_ambient_temperature 223(2)
_diffrn_measured_fraction_theta_full 0.981
_diffrn_measured_fraction_theta_max 0.981
_diffrn_measurement_device_type 'Rigaku Mercury'
_diffrn_measurement_method /w
_diffrn_radiation_monochromator graphite
_diffrn_radiation_source 'fine-focus sealed tube'
_diffrn_radiation_type MoK\a
_diffrn_radiation_wavelength 0.71073
_diffrn_reflns_av_R_equivalents 0.0437
_diffrn_reflns_av_sigmaI/netI 0.0782
_diffrn_reflns_limit_h_max 13
_diffrn_reflns_limit_h_min -14
_diffrn_reflns_limit_k_max 20
_diffrn_reflns_limit_k_min -17
_diffrn_reflns_limit_l_max 24
_diffrn_reflns_limit_l_min -25
_diffrn_reflns_number 28710
_diffrn_reflns_theta_full 27.48
_diffrn_reflns_theta_max 27.48
_diffrn_reflns_theta_min 3.07
_diffrn_standards_decay_% 0
_diffrn_standards_interval_count 0
_diffrn_standards_interval_time 0
_diffrn_standards_number 0
_exptl_absorpt_coefficient_mu 0.876
_exptl_absorpt_correction_T_max 0.9022
_exptl_absorpt_correction_T_min 0.7492
_exptl_absorpt_correction_type multi-scan
_exptl_absorpt_process_details 'Jacobson, R. (1998) Private communication to Rigaku Company, Tokyo, Japan.'
_exptl_crystal_colour colorless
_exptl_crystal_density_diffrn 1.521
_exptl_crystal_density_method 'not measured'
_exptl_crystal_description block
_exptl_crystal_F_000 1452
_exptl_crystal_size_max 0.35
_exptl_crystal_size_mid 0.20
_exptl_crystal_size_min 0.12
_refine_diff_density_max 2.451
_refine_diff_density_min -2.391
_refine_diff_density_rms 0.098
_refine_ls_extinction_method none
_refine_ls_goodness_of_fit_ref 1.101
_refine_ls_hydrogen_treatment constr
_refine_ls_matrix_type full
_refine_ls_number_parameters 815
_refine_ls_number_reflns 14036
_refine_ls_number_restraints 108
_refine_ls_restrained_S_all 1.098
_refine_ls_R_factor_all 0.1203
_refine_ls_R_factor_gt 0.0829
_refine_ls_shift/su_max 0.000
_refine_ls_shift/su_mean 0.000
_refine_ls_structure_factor_coef Fsqd
_refine_ls_weighting_details 'calc w=1/[\s^2^(Fo^2^)+(0.0605P)^2^+6.4831P] where P=(Fo^2^+2Fc^2^)/3'
_refine_ls_weighting_scheme calc
_refine_ls_wR_factor_gt 0.1648
_refine_ls_wR_factor_ref 0.1845
_reflns_number_gt 9903
_reflns_number_total 14036
_reflns_threshold_expression >2sigma(I)
_cod_data_source_file cg4002048_si_002.cif
_cod_data_source_block 1
_cod_original_cell_volume 3117.9(10)
_cod_database_code 4507733

loop_
_symmetry_equiv_pos_as_xyz
'x, y, z'
'-x, -y, -z'

loop_
_atom_site_label
_atom_site_type_symbol
_atom_site_fract_x
_atom_site_fract_y
_atom_site_fract_z
_atom_site_U_iso_or_equiv
_atom_site_adp_type
_atom_site_occupancy
_atom_site_symmetry_multiplicity
_atom_site_calc_flag
_atom_site_refinement_flags
_atom_site_disorder_assembly
_atom_site_disorder_group
Ag1 Ag 1.00169(5) 0.26636(3) 0.26109(3) 0.04614(14) Uani 1 1 d . . .
Ag2 Ag 0.5000 0.5000 0.5000 0.0569(2) Uani 1 2 d S . .
Ag3 Ag 1.0000 0.0000 0.0000 0.1329(6) Uani 1 2 d S . .
P1 P 0.88024(15) 0.41040(10) 0.21110(8) 0.0396(3) Uani 1 1 d . . .
P2 P 0.46084(14) 0.53642(10) 0.38081(7) 0.0374(3) Uani 1 1 d . . .
P3 P 1.04494(14) 0.10879(9) 0.28975(7) 0.0352(3) Uani 1 1 d . . .
P4 P 0.87146(17) -0.00180(13) 0.11724(12) 0.0616(5) Uani 1 1 d . . .
N1 N 0.8667(5) 0.3287(4) 0.3887(3) 0.0508(13) Uani 1 1 d . . .
N2 N 0.6965(5) 0.4205(3) 0.3341(2) 0.0406(11) Uani 1 1 d . . .
N3 N 1.1676(6) 0.1599(4) 0.1171(3) 0.0607(15) Uani 1 1 d . . .
N4 N 0.9867(5) 0.1059(3) 0.1582(3) 0.0460(12) Uani 1 1 d . . .
C1 C 0.7378(6) 0.3542(4) 0.3894(3) 0.0400(13) Uani 1 1 d . . .
C2 C 0.6490(6) 0.3168(4) 0.4418(3) 0.0457(14) Uani 1 1 d . . .
H2 H 0.5589 0.3371 0.4412 0.055 Uiso 1 1 calc R . .
C3 C 0.6958(8) 0.2500(5) 0.4938(4) 0.0611(18) Uani 1 1 d . . .
H3 H 0.6381 0.2230 0.5290 0.073 Uiso 1 1 calc R . .
C4 C 0.8275(8) 0.2227(5) 0.4946(4) 0.068(2) Uani 1 1 d . . .
H4 H 0.8609 0.1777 0.5305 0.082 Uiso 1 1 calc R . .
C5 C 0.9093(7) 0.2625(5) 0.4418(4) 0.0627(19) Uani 1 1 d . . .
H5 H 0.9994 0.2431 0.4424 0.075 Uiso 1 1 calc R . .
C6 C 0.7872(6) 0.4696(4) 0.2869(3) 0.0420(13) Uani 1 1 d . . .
H6A H 0.8479 0.4754 0.3142 0.050 Uiso 1 1 calc R . .
H6B H 0.7378 0.5293 0.2686 0.050 Uiso 1 1 calc R . .
C7 C 0.5608(5) 0.4482(4) 0.3264(3) 0.0374(12) Uani 1 1 d . . .
H7A H 0.5245 0.3969 0.3413 0.045 Uiso 1 1 calc R . .
H7B H 0.5557 0.4704 0.2757 0.045 Uiso 1 1 calc R . .
C8 C 0.9824(6) 0.4800(4) 0.1570(3) 0.0477(14) Uani 1 1 d . . .
C9 C 0.9935(8) 0.5539(5) 0.1758(4) 0.069(2) Uani 1 1 d . . .
H9 H 0.9368 0.5768 0.2159 0.083 Uiso 1 1 calc R . .
C10 C 1.0905(10) 0.5962(7) 0.1349(5) 0.092(3) Uani 1 1 d . . .
H10 H 1.1018 0.6450 0.1495 0.110 Uiso 1 1 calc R . .
C11 C 1.1669(9) 0.5658(8) 0.0747(5) 0.094(3) Uani 1 1 d . . .
H11 H 1.2303 0.5941 0.0469 0.113 Uiso 1 1 calc R . .
C12 C 1.1519(11) 0.4959(9) 0.0550(6) 0.119(4) Uani 1 1 d . . .
H12 H 1.2034 0.4767 0.0123 0.143 Uiso 1 1 calc R . .
C13 C 1.0620(9) 0.4505(6) 0.0958(5) 0.094(3) Uani 1 1 d . . .
H13 H 1.0557 0.3999 0.0816 0.112 Uiso 1 1 calc R . .
C14 C 0.7524(6) 0.4228(4) 0.1622(3) 0.0462(14) Uani 1 1 d . . .
C15 C 0.7196(7) 0.3484(6) 0.1571(4) 0.0649(19) Uani 1 1 d . . .
H15 H 0.7679 0.2920 0.1758 0.078 Uiso 1 1 calc R . .
C16 C 0.6170(9) 0.3557(8) 0.1249(5) 0.092(3) Uani 1 1 d . . .
H16 H 0.5966 0.3045 0.1205 0.110 Uiso 1 1 calc R . .
C17 C 0.5448(9) 0.4379(10) 0.0993(5) 0.099(3) Uani 1 1 d . . .
H17 H 0.4729 0.4428 0.0788 0.119 Uiso 1 1 calc R . .
C18 C 0.5751(8) 0.5137(7) 0.1028(4) 0.086(3) Uani 1 1 d . . .
H18 H 0.5255 0.5695 0.0840 0.103 Uiso 1 1 calc R . .
C19 C 0.6807(7) 0.5071(5) 0.1348(3) 0.0637(19) Uani 1 1 d . . .
H19 H 0.7028 0.5582 0.1376 0.076 Uiso 1 1 calc R . .
C20 C 0.5102(6) 0.6328(4) 0.3282(3) 0.0410(13) Uani 1 1 d . . .
C21 C 0.4787(7) 0.6699(4) 0.2600(3) 0.0508(15) Uani 1 1 d . . .
H21 H 0.4197 0.6504 0.2436 0.061 Uiso 1 1 calc R . .
C22 C 0.5338(8) 0.7344(5) 0.2174(4) 0.0650(19) Uani 1 1 d . . .
H22 H 0.5112 0.7594 0.1723 0.078 Uiso 1 1 calc R . .
C23 C 0.6219(8) 0.7628(5) 0.2402(4) 0.071(2) Uani 1 1 d . . .
H23 H 0.6616 0.8055 0.2101 0.085 Uiso 1 1 calc R . .
C24 C 0.6513(7) 0.7279(5) 0.3078(4) 0.067(2) Uani 1 1 d . . .
H24 H 0.7097 0.7480 0.3242 0.081 Uiso 1 1 calc R . .
C25 C 0.5953(6) 0.6636(4) 0.3515(4) 0.0520(15) Uani 1 1 d . . .
H25 H 0.6154 0.6407 0.3975 0.062 Uiso 1 1 calc R . .
C26 C 0.2929(6) 0.5485(4) 0.3773(3) 0.0432(13) Uani 1 1 d . . .
C27 C 0.2565(7) 0.5192(5) 0.3260(4) 0.068(2) Uani 1 1 d . . .
H27 H 0.3197 0.4967 0.2876 0.081 Uiso 1 1 calc R . .
C28 C 0.1257(9) 0.5231(6) 0.3312(6) 0.088(3) Uani 1 1 d . . .
H28 H 0.1011 0.5029 0.2961 0.105 Uiso 1 1 calc R . .
C29 C 0.0322(9) 0.5560(6) 0.3868(6) 0.087(3) Uani 1 1 d . . .
H29 H -0.0559 0.5584 0.3900 0.105 Uiso 1 1 calc R . .
C30 C 0.0680(8) 0.5848(6) 0.4368(5) 0.080(2) Uani 1 1 d . . .
H30 H 0.0043 0.6084 0.4745 0.096 Uiso 1 1 calc R . .
C31 C 0.1987(7) 0.5798(5) 0.4331(4) 0.0613(18) Uani 1 1 d . . .
H31 H 0.2227 0.5981 0.4694 0.074 Uiso 1 1 calc R . .
C32 C 1.0546(7) 0.1573(4) 0.1050(3) 0.0501(16) Uani 1 1 d U A .
C33 C 1.0051(9) 0.2009(5) 0.0424(4) 0.076(2) Uani 1 1 d U . .
H33 H 0.9252 0.1981 0.0343 0.092 Uiso 1 1 calc R A .
C34 C 1.0856(13) 0.2493(6) -0.0074(5) 0.106(4) Uani 1 1 d . A .
H34 H 1.0573 0.2814 -0.0500 0.127 Uiso 1 1 calc R . .
C35 C 1.2013(13) 0.2511(6) 0.0038(6) 0.109(4) Uani 1 1 d . . .
H35 H 1.2547 0.2819 -0.0310 0.131 Uiso 1 1 calc R A .
C36 C 1.2394(10) 0.2072(6) 0.0667(5) 0.090(3) Uani 1 1 d . A .
H36 H 1.3189 0.2099 0.0754 0.108 Uiso 1 1 calc R . .
C37 C 1.0557(6) 0.0510(4) 0.2147(3) 0.0388(12) Uani 1 1 d . A .
H37A H 1.1481 0.0287 0.1936 0.047 Uiso 1 1 calc R . .
H37B H 1.0202 -0.0003 0.2342 0.047 Uiso 1 1 calc R . .
C38 C 0.8605(6) 0.0963(4) 0.1571(3) 0.0475(15) Uani 1 1 d . A .
H38A H 0.8124 0.1500 0.1296 0.057 Uiso 1 1 calc R . .
H38B H 0.8109 0.0906 0.2063 0.057 Uiso 1 1 calc R . .
C39 C 1.1911(5) 0.0439(4) 0.3237(3) 0.0356(12) Uani 1 1 d . . .
C40 C 1.2597(6) 0.0861(4) 0.3497(3) 0.0516(16) Uani 1 1 d . . .
H40 H 1.2267 0.1471 0.3519 0.062 Uiso 1 1 calc R . .
C41 C 1.3760(7) 0.0396(5) 0.3721(4) 0.065(2) Uani 1 1 d . . .
H41 H 1.4213 0.0689 0.3898 0.078 Uiso 1 1 calc R . .
C42 C 1.4256(7) -0.0490(5) 0.3687(4) 0.065(2) Uani 1 1 d . . .
H42 H 1.5058 -0.0799 0.3832 0.077 Uiso 1 1 calc R . .
C43 C 1.3590(7) -0.0933(4) 0.3442(3) 0.0550(16) Uani 1 1 d . . .
H43 H 1.3926 -0.1544 0.3427 0.066 Uiso 1 1 calc R . .
C44 C 1.2418(6) -0.0468(4) 0.3217(3) 0.0456(14) Uani 1 1 d . . .
H44 H 1.1962 -0.0767 0.3049 0.055 Uiso 1 1 calc R . .
C45 C 0.9089(6) 0.0779(4) 0.3539(3) 0.0448(14) Uani 1 1 d . . .
C46 C 0.9214(8) 0.0043(6) 0.4064(4) 0.087(3) Uani 1 1 d . . .
H46 H 1.0051 -0.0310 0.4133 0.104 Uiso 1 1 calc R . .
C47 C 0.8108(9) -0.0182(7) 0.4495(5) 0.109(4) Uani 1 1 d . . .
H47 H 0.8199 -0.0686 0.4853 0.131 Uiso 1 1 calc R . .
C48 C 0.6887(8) 0.0332(7) 0.4396(5) 0.084(3) Uani 1 1 d . . .
H48 H 0.6143 0.0165 0.4674 0.101 Uiso 1 1 calc R . .
C49 C 0.6744(7) 0.1075(5) 0.3903(4) 0.0657(19) Uani 1 1 d . . .
H49 H 0.5904 0.1437 0.3850 0.079 Uiso 1 1 calc R . .
C50 C 0.7834(6) 0.1300(4) 0.3477(4) 0.0498(15) Uani 1 1 d . . .
H50 H 0.7726 0.1820 0.3136 0.060 Uiso 1 1 calc R . .
C51 C 0.7055(6) -0.0016(4) 0.1206(3) 0.0461(14) Uani 1 1 d . A .
C52 C 0.6853(6) -0.0498(4) 0.0760(3) 0.0507(15) Uani 1 1 d . . .
H52 H 0.7570 -0.0789 0.0443 0.061 Uiso 1 1 calc R A .
C53 C 0.5612(6) -0.0564(4) 0.0770(3) 0.0517(15) Uani 1 1 d . A .
H53 H 0.5493 -0.0903 0.0468 0.062 Uiso 1 1 calc R . .
C54 C 0.4576(7) -0.0134(5) 0.1219(4) 0.0625(19) Uani 1 1 d . . .
H54 H 0.3731 -0.0170 0.1225 0.075 Uiso 1 1 calc R A .
C55 C 0.4751(8) 0.0351(6) 0.1664(4) 0.075(2) Uani 1 1 d . A .
H55 H 0.4025 0.0648 0.1973 0.090 Uiso 1 1 calc R . .
C56 C 0.5988(7) 0.0410(5) 0.1663(3) 0.0585(17) Uani 1 1 d . . .
H56 H 0.6100 0.0741 0.1975 0.070 Uiso 1 1 calc R A .
C57 C 0.903(3) -0.092(2) 0.2052(17) 0.064(7) Uani 0.40(2) 1 d PU A 1
C58 C 1.020(3) -0.1589(14) 0.2014(18) 0.090(8) Uani 0.40(2) 1 d PU A 1
H58 H 1.0761 -0.1670 0.1571 0.108 Uiso 0.40(2) 1 calc PR A 1
C59 C 1.050(7) -0.212(4) 0.262(3) 0.112(13) Uani 0.40(2) 1 d PU A 1
H59 H 1.1323 -0.2542 0.2584 0.134 Uiso 0.40(2) 1 calc PR A 1
C60 C 0.979(4) -0.2106(19) 0.3242(17) 0.099(9) Uani 0.40(2) 1 d PU A 1
H60 H 1.0072 -0.2501 0.3642 0.119 Uiso 0.40(2) 1 calc PR A 1
C61 C 0.860(3) -0.1498(16) 0.3307(16) 0.083(7) Uani 0.40(2) 1 d PU A 1
H61 H 0.8046 -0.1480 0.3757 0.099 Uiso 0.40(2) 1 calc PR A 1
C62 C 0.820(3) -0.0893(17) 0.2704(13) 0.065(5) Uani 0.40(2) 1 d PU A 1
H62 H 0.7370 -0.0480 0.2749 0.078 Uiso 0.40(2) 1 calc PR A 1
C57A C 0.9477(19) -0.0947(12) 0.1724(12) 0.066(4) Uani 0.60(2) 1 d PU A 2
C58A C 1.0743(17) -0.1390(11) 0.1519(12) 0.080(5) Uani 0.60(2) 1 d PU A 2
H58A H 1.1198 -0.1248 0.1053 0.096 Uiso 0.60(2) 1 calc PR A 2
C59A C 1.136(2) -0.2061(11) 0.2014(14) 0.110(7) Uani 0.60(2) 1 d PU A 2
H59A H 1.2224 -0.2394 0.1865 0.132 Uiso 0.60(2) 1 calc PR A 2
C60A C 1.075(4) -0.225(2) 0.270(3) 0.104(8) Uani 0.60(2) 1 d PU A 2
H60A H 1.1201 -0.2670 0.3041 0.125 Uiso 0.60(2) 1 calc PR A 2
C61A C 0.945(3) -0.1792(13) 0.2894(17) 0.101(6) Uani 0.60(2) 1 d PU A 2
H61A H 0.8988 -0.1934 0.3359 0.122 Uiso 0.60(2) 1 calc PR A 2
C62A C 0.881(2) -0.1131(14) 0.2406(14) 0.077(5) Uani 0.60(2) 1 d PU A 2
H62A H 0.7934 -0.0815 0.2542 0.092 Uiso 0.60(2) 1 calc PR A 2
O1 O 1.1846(5) 0.3179(3) 0.2816(3) 0.0707(14) Uani 1 1 d . . .
C63 C 1.3014(9) 0.3115(8) 0.2299(5) 0.099(3) Uani 1 1 d . . .
Cl1 Cl 1.30873(17) 0.27359(13) 0.46142(12) 0.0683(5) Uani 1 1 d . . .
O2 O 1.3803(9) 0.1935(5) 0.4977(4) 0.137(3) Uani 1 1 d . . .
O3 O 1.3809(8) 0.2815(5) 0.3892(3) 0.117(2) Uani 1 1 d . . .
O4 O 1.1870(8) 0.2725(8) 0.4575(8) 0.236(7) Uani 1 1 d . . .
O5 O 1.3089(7) 0.3469(4) 0.4891(4) 0.103(2) Uani 1 1 d . . .
Cl2 Cl 1.3609(4) -0.2228(2) 0.0299(2) 0.1534(18) Uani 1 1 d . . .
O6 O 1.352(3) -0.1514(14) 0.0603(7) 0.370(15) Uani 1 1 d . . .
O7 O 1.3276(11) -0.2898(7) 0.0830(9) 0.259(8) Uani 1 1 d . . .
O8 O 1.2682(12) -0.1973(8) -0.0098(6) 0.207(5) Uani 1 1 d . . .
O9 O 1.4785(15) -0.2479(13) -0.0052(13) 0.358(15) Uani 1 1 d . . .

loop_
_atom_site_aniso_label
_atom_site_aniso_U_11
_atom_site_aniso_U_22
_atom_site_aniso_U_33
_atom_site_aniso_U_23
_atom_site_aniso_U_13
_atom_site_aniso_U_12
Ag1 0.0420(3) 0.0360(2) 0.0568(3) -0.0054(2) -0.0116(2) -0.00490(19)
Ag2 0.0471(4) 0.0894(6) 0.0292(3) -0.0081(3) -0.0117(3) -0.0084(4)
Ag3 0.0599(6) 0.2143(14) 0.1723(11) -0.1612(11) 0.0541(7) -0.0720(8)
P1 0.0394(8) 0.0382(7) 0.0342(7) -0.0050(6) -0.0023(6) -0.0044(6)
P2 0.0353(8) 0.0445(8) 0.0289(7) -0.0069(6) -0.0095(6) -0.0025(6)
P3 0.0293(7) 0.0376(7) 0.0378(7) -0.0064(6) -0.0081(6) -0.0060(6)
P4 0.0379(9) 0.0660(11) 0.0928(14) -0.0470(11) -0.0211(9) -0.0002(8)
N1 0.045(3) 0.059(3) 0.041(3) -0.010(2) -0.006(2) -0.004(3)
N2 0.036(3) 0.042(3) 0.036(2) 0.001(2) -0.005(2) -0.005(2)
N3 0.064(4) 0.061(4) 0.060(3) -0.012(3) -0.006(3) -0.023(3)
N4 0.052(3) 0.049(3) 0.043(3) -0.004(2) -0.018(2) -0.017(2)
C1 0.042(3) 0.037(3) 0.036(3) -0.009(2) -0.006(3) -0.003(2)
C2 0.044(3) 0.046(3) 0.042(3) -0.003(3) -0.008(3) -0.007(3)
C3 0.073(5) 0.053(4) 0.051(4) 0.003(3) -0.015(4) -0.013(4)
C4 0.083(6) 0.061(4) 0.045(4) -0.003(3) -0.019(4) 0.005(4)
C5 0.055(4) 0.068(4) 0.054(4) -0.017(4) -0.023(4) 0.013(4)
C6 0.041(3) 0.045(3) 0.036(3) -0.005(2) -0.003(3) -0.011(3)
C7 0.035(3) 0.043(3) 0.031(3) -0.004(2) -0.006(2) -0.007(2)
C8 0.042(3) 0.051(4) 0.041(3) -0.002(3) -0.002(3) -0.007(3)
C9 0.085(6) 0.080(5) 0.048(4) -0.003(4) -0.004(4) -0.042(5)
C10 0.107(8) 0.098(7) 0.086(6) 0.011(6) -0.027(6) -0.061(6)
C11 0.067(6) 0.124(9) 0.083(7) 0.024(6) -0.008(5) -0.046(6)
C12 0.101(8) 0.152(11) 0.084(7) -0.020(7) 0.044(6) -0.053(8)
C13 0.094(7) 0.094(7) 0.074(5) -0.023(5) 0.038(5) -0.034(6)
C14 0.036(3) 0.066(4) 0.028(3) -0.008(3) -0.002(2) -0.004(3)
C15 0.057(4) 0.081(5) 0.059(4) -0.022(4) -0.011(4) -0.013(4)
C16 0.067(6) 0.144(9) 0.081(6) -0.034(6) -0.025(5) -0.031(6)
C17 0.054(5) 0.181(12) 0.062(5) -0.019(7) -0.018(4) -0.027(7)
C18 0.051(5) 0.128(8) 0.047(4) 0.009(5) -0.008(4) 0.006(5)
C19 0.050(4) 0.081(5) 0.041(3) 0.002(3) -0.008(3) -0.001(4)
C20 0.041(3) 0.039(3) 0.041(3) -0.010(2) -0.010(3) -0.005(3)
C21 0.058(4) 0.047(3) 0.048(3) -0.009(3) -0.018(3) -0.008(3)
C22 0.077(5) 0.055(4) 0.060(4) 0.004(3) -0.016(4) -0.020(4)
C23 0.073(5) 0.058(4) 0.074(5) -0.006(4) 0.001(4) -0.022(4)
C24 0.062(5) 0.055(4) 0.093(6) -0.020(4) -0.017(4) -0.019(4)
C25 0.054(4) 0.049(4) 0.053(4) -0.016(3) -0.015(3) -0.005(3)
C26 0.039(3) 0.049(3) 0.041(3) -0.008(3) -0.013(3) -0.007(3)
C27 0.053(4) 0.079(5) 0.078(5) -0.033(4) -0.030(4) 0.001(4)
C28 0.075(6) 0.081(6) 0.131(8) -0.041(6) -0.056(6) -0.008(5)
C29 0.054(5) 0.095(7) 0.118(8) -0.010(6) -0.035(5) -0.019(5)
C30 0.042(4) 0.107(7) 0.083(6) -0.025(5) 0.001(4) -0.012(4)
C31 0.044(4) 0.076(5) 0.059(4) -0.022(4) -0.010(3) -0.001(3)
C32 0.070(5) 0.037(3) 0.032(3) -0.003(2) -0.007(3) -0.002(3)
C33 0.082(6) 0.069(5) 0.054(4) -0.008(4) -0.011(4) 0.011(4)
C34 0.134(10) 0.074(6) 0.054(5) 0.009(4) 0.002(6) 0.023(7)
C35 0.136(10) 0.055(5) 0.083(7) -0.001(5) 0.042(7) -0.002(6)
C36 0.097(7) 0.068(5) 0.091(6) -0.025(5) 0.035(5) -0.034(5)
C37 0.039(3) 0.038(3) 0.041(3) -0.006(2) -0.012(3) -0.008(2)
C38 0.049(4) 0.042(3) 0.053(3) -0.016(3) -0.023(3) 0.001(3)
C39 0.030(3) 0.041(3) 0.032(3) -0.002(2) -0.007(2) -0.006(2)
C40 0.051(4) 0.054(4) 0.058(4) -0.016(3) -0.023(3) -0.012(3)
C41 0.054(4) 0.075(5) 0.078(5) -0.016(4) -0.035(4) -0.012(4)
C42 0.045(4) 0.075(5) 0.060(4) -0.001(4) -0.022(3) 0.005(4)
C43 0.052(4) 0.049(4) 0.050(4) -0.002(3) -0.006(3) 0.000(3)
C44 0.044(3) 0.045(3) 0.042(3) -0.007(3) -0.008(3) -0.004(3)
C45 0.039(3) 0.048(3) 0.045(3) -0.004(3) -0.005(3) -0.013(3)
C46 0.047(4) 0.095(6) 0.082(5) 0.041(5) -0.004(4) -0.012(4)
C47 0.071(6) 0.118(8) 0.097(7) 0.049(6) 0.005(5) -0.029(6)
C48 0.042(4) 0.116(7) 0.083(6) 0.001(5) 0.009(4) -0.032(5)
C49 0.036(4) 0.083(5) 0.080(5) -0.022(4) -0.001(4) -0.019(4)
C50 0.035(3) 0.051(3) 0.061(4) -0.018(3) -0.007(3) -0.002(3)
C51 0.039(3) 0.057(4) 0.044(3) -0.018(3) -0.009(3) -0.008(3)
C52 0.044(4) 0.064(4) 0.051(3) -0.022(3) -0.008(3) -0.015(3)
C53 0.048(4) 0.061(4) 0.053(4) -0.017(3) -0.012(3) -0.015(3)
C54 0.049(4) 0.065(4) 0.075(5) -0.004(4) -0.013(4) -0.023(4)
C55 0.051(5) 0.093(6) 0.077(5) -0.023(5) 0.009(4) -0.023(4)
C56 0.049(4) 0.080(5) 0.052(4) -0.027(4) -0.001(3) -0.019(4)
C57 0.079(17) 0.045(12) 0.080(13) -0.020(12) -0.031(12) -0.013(11)
C58 0.114(17) 0.042(10) 0.102(14) -0.017(10) -0.026(14) 0.007(10)
C59 0.14(2) 0.074(19) 0.117(19) -0.019(14) -0.063(16) 0.017(16)
C60 0.14(2) 0.072(14) 0.101(14) 0.000(12) -0.079(15) -0.017(12)
C61 0.111(17) 0.059(12) 0.095(12) 0.006(10) -0.041(12) -0.043(11)
C62 0.071(14) 0.049(11) 0.085(12) -0.004(9) -0.029(10) -0.023(9)
C57A 0.063(9) 0.040(7) 0.112(11) -0.023(8) -0.050(8) -0.004(6)
C58A 0.071(8) 0.065(8) 0.117(11) -0.046(8) -0.057(8) 0.018(7)
C59A 0.112(13) 0.067(9) 0.158(15) -0.040(9) -0.089(11) 0.031(8)
C60A 0.124(15) 0.046(10) 0.165(16) 0.005(11) -0.108(14) -0.008(9)
C61A 0.115(14) 0.063(10) 0.147(15) 0.023(10) -0.075(11) -0.042(10)
C62A 0.066(10) 0.052(10) 0.125(14) 0.002(10) -0.051(9) -0.021(8)
O1 0.075(4) 0.077(3) 0.074(3) -0.013(3) -0.018(3) -0.036(3)
C63 0.070(6) 0.154(10) 0.082(6) -0.020(6) 0.000(5) -0.053(6)
Cl1 0.0442(10) 0.0717(12) 0.0941(14) -0.0275(11) -0.0135(10) -0.0124(9)
O2 0.167(8) 0.085(5) 0.113(6) 0.025(4) -0.007(5) -0.009(5)
O3 0.142(7) 0.113(5) 0.077(4) -0.015(4) -0.021(4) -0.007(5)
O4 0.055(5) 0.271(13) 0.449(19) -0.225(14) -0.026(8) -0.038(6)
O5 0.120(5) 0.097(5) 0.112(5) -0.044(4) -0.049(4) -0.018(4)
Cl2 0.214(4) 0.138(2) 0.181(3) 0.083(2) -0.158(3) -0.134(3)
O6 0.74(4) 0.40(2) 0.190(12) 0.032(13) -0.152(18) -0.48(3)
O7 0.177(10) 0.130(8) 0.399(19) 0.130(10) -0.045(11) -0.069(7)
O8 0.245(12) 0.203(11) 0.209(10) -0.051(9) -0.173(10) 0.001(9)
O9 0.187(13) 0.38(2) 0.56(3) 0.15(2) -0.191(18) -0.217(17)

loop_
_atom_type_symbol
_atom_type_description
_atom_type_scat_dispersion_real
_atom_type_scat_dispersion_imag
_atom_type_scat_source
C C 0.0033 0.0016 'International Tables Vol C Tables 4.2.6.8 and 6.1.1.4'
H H 0.0000 0.0000 'International Tables Vol C Tables 4.2.6.8 and 6.1.1.4'
Ag Ag -0.8971 1.1015 'International Tables Vol C Tables 4.2.6.8 and 6.1.1.4'
Cl Cl 0.1484 0.1585 'International Tables Vol C Tables 4.2.6.8 and 6.1.1.4'
N N 0.0061 0.0033 'International Tables Vol C Tables 4.2.6.8 and 6.1.1.4'
O O 0.0106 0.0060 'International Tables Vol C Tables 4.2.6.8 and 6.1.1.4'
P P 0.1023 0.0942 'International Tables Vol C Tables 4.2.6.8 and 6.1.1.4'

loop_
_geom_angle_atom_site_label_1
_geom_angle_atom_site_label_2
_geom_angle_atom_site_label_3
_geom_angle
_geom_angle_site_symmetry_1
_geom_angle_site_symmetry_3
P3 Ag1 P1 152.75(5) . .
P3 Ag1 O1 111.03(13) . .
P1 Ag1 O1 95.83(13) . .
P2 Ag2 P2 180.000(1) . 2_666
P4 Ag3 P4 180.00(16) 2_755 .
C8 P1 C14 106.5(3) . .
C8 P1 C6 104.7(3) . .
C14 P1 C6 101.4(3) . .
C8 P1 Ag1 113.8(2) . .
C14 P1 Ag1 121.4(2) . .
C6 P1 Ag1 107.22(19) . .
C26 P2 C20 109.4(3) . .
C26 P2 C7 105.8(3) . .
C20 P2 C7 101.7(3) . .
C26 P2 Ag2 112.39(19) . .
C20 P2 Ag2 115.03(19) . .
C7 P2 Ag2 111.66(17) . .
C39 P3 C45 106.2(3) . .
C39 P3 C37 101.2(3) . .
C45 P3 C37 101.4(3) . .
C39 P3 Ag1 120.06(19) . .
C45 P3 Ag1 110.5(2) . .
C37 P3 Ag1 115.52(18) . .
C57A P4 C51 110.4(8) . .
C57A P4 C38 106.3(7) . .
C51 P4 C38 106.0(3) . .
C57A P4 C57 20.2(9) . .
C51 P4 C57 97.5(11) . .
C38 P4 C57 96.2(10) . .
C57A P4 Ag3 108.2(8) . .
C51 P4 Ag3 113.4(2) . .
C38 P4 Ag3 112.3(2) . .
C57 P4 Ag3 128.4(9) . .
C1 N1 C5 116.6(6) . .
C1 N2 C7 120.5(5) . .
C1 N2 C6 120.3(5) . .
C7 N2 C6 118.9(4) . .
C32 N3 C36 118.4(7) . .
C32 N4 C38 124.8(5) . .
C32 N4 C37 116.6(5) . .
C38 N4 C37 118.3(5) . .
N1 C1 N2 115.9(5) . .
N1 C1 C2 122.9(5) . .
N2 C1 C2 121.3(5) . .
C3 C2 C1 118.7(6) . .
C3 C2 H2 120.6 . .
C1 C2 H2 120.6 . .
C2 C3 C4 119.7(7) . .
C2 C3 H3 120.2 . .
C4 C3 H3 120.2 . .
C5 C4 C3 118.7(6) . .
C5 C4 H4 120.7 . .
C3 C4 H4 120.7 . .
N1 C5 C4 123.5(7) . .
N1 C5 H5 118.3 . .
C4 C5 H5 118.3 . .
N2 C6 P1 109.9(4) . .
N2 C6 H6A 109.7 . .
P1 C6 H6A 109.7 . .
N2 C6 H6B 109.7 . .
P1 C6 H6B 109.7 . .
H6A C6 H6B 108.2 . .
N2 C7 P2 112.0(4) . .
N2 C7 H7A 109.2 . .
P2 C7 H7A 109.2 . .
N2 C7 H7B 109.2 . .
P2 C7 H7B 109.2 . .
H7A C7 H7B 107.9 . .
C9 C8 C13 118.7(7) . .
C9 C8 P1 124.7(5) . .
C13 C8 P1 116.3(6) . .
C8 C9 C10 120.1(8) . .
C8 C9 H9 120.0 . .
C10 C9 H9 120.0 . .
C11 C10 C9 119.6(9) . .
C11 C10 H10 120.2 . .
C9 C10 H10 120.2 . .
C12 C11 C10 119.9(9) . .
C12 C11 H11 120.1 . .
C10 C11 H11 120.1 . .
C11 C12 C13 121.9(10) . .
C11 C12 H12 119.1 . .
C13 C12 H12 119.1 . .
C8 C13 C12 119.7(9) . .
C8 C13 H13 120.2 . .
C12 C13 H13 120.2 . .
C15 C14 C19 120.1(6) . .
C15 C14 P1 119.1(5) . .
C19 C14 P1 120.7(6) . .
C16 C15 C14 120.8(8) . .
C16 C15 H15 119.6 . .
C14 C15 H15 119.6 . .
C17 C16 C15 119.5(10) . .
C17 C16 H16 120.3 . .
C15 C16 H16 120.3 . .
C16 C17 C18 121.5(8) . .
C16 C17 H17 119.2 . .
C18 C17 H17 119.2 . .
C17 C18 C19 119.5(8) . .
C17 C18 H18 120.2 . .
C19 C18 H18 120.2 . .
C14 C19 C18 118.6(8) . .
C14 C19 H19 120.7 . .
C18 C19 H19 120.7 . .
C25 C20 C21 118.7(6) . .
C25 C20 P2 118.7(4) . .
C21 C20 P2 122.0(5) . .
C22 C21 C20 120.2(6) . .
C22 C21 H21 119.9 . .
C20 C21 H21 119.9 . .
C21 C22 C23 120.7(7) . .
C21 C22 H22 119.6 . .
C23 C22 H22 119.6 . .
C22 C23 C24 119.3(7) . .
C22 C23 H23 120.3 . .
C24 C23 H23 120.3 . .
C25 C24 C23 120.4(7) . .
C25 C24 H24 119.8 . .
C23 C24 H24 119.8 . .
C20 C25 C24 120.6(6) . .
C20 C25 H25 119.7 . .
C24 C25 H25 119.7 . .
C31 C26 C27 118.8(6) . .
C31 C26 P2 117.5(5) . .
C27 C26 P2 123.3(5) . .
C26 C27 C28 119.7(8) . .
C26 C27 H27 120.2 . .
C28 C27 H27 120.2 . .
C29 C28 C27 120.8(8) . .
C29 C28 H28 119.6 . .
C27 C28 H28 119.6 . .
C30 C29 C28 119.3(8) . .
C30 C29 H29 120.4 . .
C28 C29 H29 120.4 . .
C29 C30 C31 120.6(8) . .
C29 C30 H30 119.7 . .
C31 C30 H30 119.7 . .
C26 C31 C30 120.8(7) . .
C26 C31 H31 119.6 . .
C30 C31 H31 119.6 . .
N3 C32 N4 115.6(5) . .
N3 C32 C33 123.8(7) . .
N4 C32 C33 120.6(7) . .
C32 C33 C34 114.3(9) . .
C32 C33 H33 122.8 . .
C34 C33 H33 122.8 . .
C35 C34 C33 122.3(9) . .
C35 C34 H34 118.8 . .
C33 C34 H34 118.8 . .
C34 C35 C36 118.5(10) . .
C34 C35 H35 120.7 . .
C36 C35 H35 120.7 . .
N3 C36 C35 122.6(10) . .
N3 C36 H36 118.7 . .
C35 C36 H36 118.7 . .
N4 C37 P3 114.6(4) . .
N4 C37 H37A 108.6 . .
P3 C37 H37A 108.6 . .
N4 C37 H37B 108.6 . .
P3 C37 H37B 108.6 . .
H37A C37 H37B 107.6 . .
N4 C38 P4 113.0(4) . .
N4 C38 H38A 109.0 . .
P4 C38 H38A 109.0 . .
N4 C38 H38B 109.0 . .
P4 C38 H38B 109.0 . .
H38A C38 H38B 107.8 . .
C40 C39 C44 118.4(5) . .
C40 C39 P3 119.0(5) . .
C44 C39 P3 122.5(4) . .
C41 C40 C39 120.7(6) . .
C41 C40 H40 119.7 . .
C39 C40 H40 119.7 . .
C42 C41 C40 120.3(7) . .
C42 C41 H41 119.9 . .
C40 C41 H41 119.9 . .
C41 C42 C43 120.5(6) . .
C41 C42 H42 119.7 . .
C43 C42 H42 119.7 . .
C42 C43 C44 119.4(6) . .
C42 C43 H43 120.3 . .
C44 C43 H43 120.3 . .
C43 C44 C39 120.7(6) . .
C43 C44 H44 119.6 . .
C39 C44 H44 119.6 . .
C46 C45 C50 117.8(6) . .
C46 C45 P3 124.4(5) . .
C50 C45 P3 117.8(5) . .
C45 C46 C47 120.4(7) . .
C45 C46 H46 119.8 . .
C47 C46 H46 119.8 . .
C48 C47 C46 119.8(8) . .
C48 C47 H47 120.1 . .
C46 C47 H47 120.1 . .
C49 C48 C47 120.6(7) . .
C49 C48 H48 119.7 . .
C47 C48 H48 119.7 . .
C48 C49 C50 119.7(7) . .
C48 C49 H49 120.1 . .
C50 C49 H49 120.1 . .
C49 C50 C45 121.6(6) . .
C49 C50 H50 119.2 . .
C45 C50 H50 119.2 . .
C52 C51 C56 118.3(6) . .
C52 C51 P4 117.4(5) . .
C56 C51 P4 124.3(5) . .
C51 C52 C53 121.4(6) . .
C51 C52 H52 119.3 . .
C53 C52 H52 119.3 . .
C54 C53 C52 119.3(6) . .
C54 C53 H53 120.3 . .
C52 C53 H53 120.3 . .
C53 C54 C55 120.3(7) . .
C53 C54 H54 119.8 . .
C55 C54 H54 119.8 . .
C54 C55 C56 120.6(7) . .
C54 C55 H55 119.7 . .
C56 C55 H55 119.7 . .
C51 C56 C55 120.0(7) . .
C51 C56 H56 120.0 . .
C55 C56 H56 120.0 . .
C62 C57 C58 117(3) . .
C62 C57 P4 124(2) . .
C58 C57 P4 118(2) . .
C59 C58 C57 119(4) . .
C59 C58 H58 120.6 . .
C57 C58 H58 120.6 . .
C60 C59 C58 126(5) . .
C60 C59 H59 116.9 . .
C58 C59 H59 116.9 . .
C59 C60 C61 118(3) . .
C59 C60 H60 121.1 . .
C61 C60 H60 121.1 . .
C60 C61 C62 121(3) . .
C60 C61 H61 119.6 . .
C62 C61 H61 119.6 . .
C57 C62 C61 119(3) . .
C57 C62 H62 120.5 . .
C61 C62 H62 120.5 . .
C58A C57A C62A 121.3(16) . .
C58A C57A P4 120.9(16) . .
C62A C57A P4 117.1(14) . .
C57A C58A C59A 119(2) . .
C57A C58A H58A 120.6 . .
C59A C58A H58A 120.6 . .
C60A C59A C58A 122(2) . .
C60A C59A H59A 119.0 . .
C58A C59A H59A 119.0 . .
C59A C60A C61A 118(2) . .
C59A C60A H60A 121.1 . .
C61A C60A H60A 121.1 . .
C62A C61A C60A 121(3) . .
C62A C61A H61A 119.5 . .
C60A C61A H61A 119.5 . .
C57A C62A C61A 119(2) . .
C57A C62A H62A 120.5 . .
C61A C62A H62A 120.5 . .
C63 O1 Ag1 119.7(5) . .
O4 Cl1 O5 113.0(5) . .
O4 Cl1 O2 113.7(7) . .
O5 Cl1 O2 111.1(5) . .
O4 Cl1 O3 106.7(7) . .
O5 Cl1 O3 106.5(5) . .
O2 Cl1 O3 105.2(5) . .
O9 Cl2 O8 114.8(11) . .
O9 Cl2 O6 108.3(11) . .
O8 Cl2 O6 106.7(12) . .
O9 Cl2 O7 112.0(9) . .
O8 Cl2 O7 105.3(8) . .
O6 Cl2 O7 109.5(10) . .

loop_
_geom_bond_atom_site_label_1
_geom_bond_atom_site_label_2
_geom_bond_distance
_geom_bond_site_symmetry_2
Ag1 P3 2.3884(16) .
Ag1 P1 2.4084(17) .
Ag1 O1 2.529(5) .
Ag2 P2 2.3744(14) .
Ag2 P2 2.3744(14) 2_666
Ag3 P4 2.374(2) 2_755
Ag3 P4 2.374(2) .
P1 C8 1.813(6) .
P1 C14 1.813(6) .
P1 C6 1.850(6) .
P2 C26 1.804(6) .
P2 C20 1.812(6) .
P2 C7 1.866(6) .
P3 C39 1.805(5) .
P3 C45 1.818(6) .
P3 C37 1.860(6) .
P4 C57A 1.741(17) .
P4 C51 1.799(6) .
P4 C38 1.866(6) .
P4 C57 2.01(3) .
N1 C1 1.339(7) .
N1 C5 1.364(8) .
N2 C1 1.388(7) .
N2 C7 1.447(7) .
N2 C6 1.474(7) .
N3 C32 1.328(9) .
N3 C36 1.349(9) .
N4 C32 1.390(8) .
N4 C38 1.439(7) .
N4 C37 1.456(7) .
C1 C2 1.398(8) .
C2 C3 1.367(8) .
C2 H2 0.9400 .
C3 C4 1.373(10) .
C3 H3 0.9400 .
C4 C5 1.371(10) .
C4 H4 0.9400 .
C5 H5 0.9400 .
C6 H6A 0.9800 .
C6 H6B 0.9800 .
C7 H7A 0.9800 .
C7 H7B 0.9800 .
C8 C9 1.363(9) .
C8 C13 1.378(10) .
C9 C10 1.421(11) .
C9 H9 0.9400 .
C10 C11 1.357(14) .
C10 H10 0.9400 .
C11 C12 1.329(15) .
C11 H11 0.9400 .
C12 C13 1.391(13) .
C12 H12 0.9400 .
C13 H13 0.9400 .
C14 C15 1.380(10) .
C14 C19 1.401(9) .
C15 C16 1.375(10) .
C15 H15 0.9400 .
C16 C17 1.369(14) .
C16 H16 0.9400 .
C17 C18 1.375(14) .
C17 H17 0.9400 .
C18 C19 1.406(11) .
C18 H18 0.9400 .
C19 H19 0.9400 .
C20 C25 1.380(8) .
C20 C21 1.407(8) .
C21 C22 1.373(9) .
C21 H21 0.9400 .
C22 C23 1.379(11) .
C22 H22 0.9400 .
C23 C24 1.386(11) .
C23 H23 0.9400 .
C24 C25 1.383(9) .
C24 H24 0.9400 .
C25 H25 0.9400 .
C26 C31 1.370(9) .
C26 C27 1.375(9) .
C27 C28 1.392(11) .
C27 H27 0.9400 .
C28 C29 1.374(13) .
C28 H28 0.9400 .
C29 C30 1.344(12) .
C29 H29 0.9400 .
C30 C31 1.392(10) .
C30 H30 0.9400 .
C31 H31 0.9400 .
C32 C33 1.406(9) .
C33 C34 1.413(13) .
C33 H33 0.9400 .
C34 C35 1.345(15) .
C34 H34 0.9400 .
C35 C36 1.362(14) .
C35 H35 0.9400 .
C36 H36 0.9400 .
C37 H37A 0.9800 .
C37 H37B 0.9800 .
C38 H38A 0.9800 .
C38 H38B 0.9800 .
C39 C40 1.388(8) .
C39 C44 1.395(8) .
C40 C41 1.381(9) .
C40 H40 0.9400 .
C41 C42 1.368(10) .
C41 H41 0.9400 .
C42 C43 1.379(10) .
C42 H42 0.9400 .
C43 C44 1.390(8) .
C43 H43 0.9400 .
C44 H44 0.9400 .
C45 C46 1.376(9) .
C45 C50 1.388(8) .
C46 C47 1.395(11) .
C46 H46 0.9400 .
C47 C48 1.370(12) .
C47 H47 0.9400 .
C48 C49 1.350(11) .
C48 H48 0.9400 .
C49 C50 1.376(9) .
C49 H49 0.9400 .
C50 H50 0.9400 .
C51 C52 1.378(8) .
C51 C56 1.378(9) .
C52 C53 1.388(8) .
C52 H52 0.9400 .
C53 C54 1.354(10) .
C53 H53 0.9400 .
C54 C55 1.365(11) .
C54 H54 0.9400 .
C55 C56 1.385(10) .
C55 H55 0.9400 .
C56 H56 0.9400 .
C57 C62 1.37(3) .
C57 C58 1.40(4) .
C58 C59 1.35(5) .
C58 H58 0.9400 .
C59 C60 1.27(8) .
C59 H59 0.9400 .
C60 C61 1.36(5) .
C60 H60 0.9400 .
C61 C62 1.41(3) .
C61 H61 0.9400 .
C62 H62 0.9400 .
C57A C58A 1.35(2) .
C57A C62A 1.37(3) .
C58A C59A 1.40(2) .
C58A H58A 0.9400 .
C59A C60A 1.36(5) .
C59A H59A 0.9400 .
C60A C61A 1.39(5) .
C60A H60A 0.9400 .
C61A C62A 1.39(3) .
C61A H61A 0.9400 .
C62A H62A 0.9400 .
O1 C63 1.415(10) .
Cl1 O4 1.358(7) .
Cl1 O5 1.401(6) .
Cl1 O2 1.419(7) .
Cl1 O3 1.438(7) .
Cl2 O9 1.29(2) .
Cl2 O8 1.331(8) .
Cl2 O6 1.370(16) .
Cl2 O7 1.388(9) .

loop_
_geom_torsion_atom_site_label_1
_geom_torsion_atom_site_label_2
_geom_torsion_atom_site_label_3
_geom_torsion_atom_site_label_4
_geom_torsion
_geom_torsion_site_symmetry_1
P3 Ag1 P1 C8 -135.1(2) .
O1 Ag1 P1 C8 35.4(3) .
P3 Ag1 P1 C14 -5.9(3) .
O1 Ag1 P1 C14 164.5(2) .
P3 Ag1 P1 C6 109.6(2) .
O1 Ag1 P1 C6 -79.9(2) .
P2 Ag2 P2 C26 171(100) 2_666
P2 Ag2 P2 C20 -63(100) 2_666
P2 Ag2 P2 C7 52(100) 2_666
P1 Ag1 P3 C39 171.5(2) .
O1 Ag1 P3 C39 1.7(2) .
P1 Ag1 P3 C45 -64.4(2) .
O1 Ag1 P3 C45 125.8(2) .
P1 Ag1 P3 C37 49.9(3) .
O1 Ag1 P3 C37 -119.9(2) .
P4 Ag3 P4 C57A -107(100) 2_755
P4 Ag3 P4 C51 130(100) 2_755
P4 Ag3 P4 C38 10(100) 2_755
P4 Ag3 P4 C57 -109(100) 2_755
C5 N1 C1 N2 -178.8(5) .
C5 N1 C1 C2 0.8(9) .
C7 N2 C1 N1 175.1(5) .
C6 N2 C1 N1 -11.0(8) .
C7 N2 C1 C2 -4.5(8) .
C6 N2 C1 C2 169.4(5) .
N1 C1 C2 C3 -1.3(9) .
N2 C1 C2 C3 178.2(6) .
C1 C2 C3 C4 1.5(10) .
C2 C3 C4 C5 -1.1(11) .
C1 N1 C5 C4 -0.4(10) .
C3 C4 C5 N1 0.6(11) .
C1 N2 C6 P1 87.7(5) .
C7 N2 C6 P1 -98.3(5) .
C8 P1 C6 N2 178.2(4) .
C14 P1 C6 N2 67.6(4) .
Ag1 P1 C6 N2 -60.6(4) .
C1 N2 C7 P2 87.1(5) .
C6 N2 C7 P2 -87.0(5) .
C26 P2 C7 N2 -170.2(4) .
C20 P2 C7 N2 75.6(4) .
Ag2 P2 C7 N2 -47.6(4) .
C14 P1 C8 C9 113.3(6) .
C6 P1 C8 C9 6.3(7) .
Ag1 P1 C8 C9 -110.4(6) .
C14 P1 C8 C13 -72.5(7) .
C6 P1 C8 C13 -179.5(6) .
Ag1 P1 C8 C13 63.8(7) .
C13 C8 C9 C10 -3.5(11) .
P1 C8 C9 C10 170.6(6) .
C8 C9 C10 C11 3.9(13) .
C9 C10 C11 C12 -1.1(15) .
C10 C11 C12 C13 -2.0(18) .
C9 C8 C13 C12 0.4(14) .
P1 C8 C13 C12 -174.1(8) .
C11 C12 C13 C8 2.4(18) .
C8 P1 C14 C15 135.8(5) .
C6 P1 C14 C15 -114.9(5) .
Ag1 P1 C14 C15 3.5(6) .
C8 P1 C14 C19 -49.1(6) .
C6 P1 C14 C19 60.2(5) .
Ag1 P1 C14 C19 178.7(4) .
C19 C14 C15 C16 0.2(10) .
P1 C14 C15 C16 175.4(6) .
C14 C15 C16 C17 -1.6(12) .
C15 C16 C17 C18 2.2(14) .
C16 C17 C18 C19 -1.4(13) .
C15 C14 C19 C18 0.6(9) .
P1 C14 C19 C18 -174.5(5) .
C17 C18 C19 C14 0.0(11) .
C26 P2 C20 C25 144.6(5) .
C7 P2 C20 C25 -103.9(5) .
Ag2 P2 C20 C25 17.0(6) .
C26 P2 C20 C21 -44.1(6) .
C7 P2 C20 C21 67.5(5) .
Ag2 P2 C20 C21 -171.7(4) .
C25 C20 C21 C22 1.0(10) .
P2 C20 C21 C22 -170.3(5) .
C20 C21 C22 C23 1.0(11) .
C21 C22 C23 C24 -2.2(12) .
C22 C23 C24 C25 1.5(12) .
C21 C20 C25 C24 -1.8(9) .
P2 C20 C25 C24 169.9(5) .
C23 C24 C25 C20 0.5(11) .
C20 P2 C26 C31 -97.2(6) .
C7 P2 C26 C31 154.0(5) .
Ag2 P2 C26 C31 31.9(6) .
C20 P2 C26 C27 89.9(6) .
C7 P2 C26 C27 -18.9(6) .
Ag2 P2 C26 C27 -141.0(5) .
C31 C26 C27 C28 0.9(11) .
P2 C26 C27 C28 173.6(6) .
C26 C27 C28 C29 0.2(13) .
C27 C28 C29 C30 0.0(14) .
C28 C29 C30 C31 -1.2(14) .
C27 C26 C31 C30 -2.1(11) .
P2 C26 C31 C30 -175.3(6) .
C29 C30 C31 C26 2.3(13) .
C36 N3 C32 N4 178.6(6) .
C36 N3 C32 C33 0.2(10) .
C38 N4 C32 N3 177.7(5) .
C37 N4 C32 N3 -9.0(8) .
C38 N4 C32 C33 -3.7(9) .
C37 N4 C32 C33 169.5(6) .
N3 C32 C33 C34 -0.5(11) .
N4 C32 C33 C34 -178.9(7) .
C32 C33 C34 C35 1.7(14) .
C33 C34 C35 C36 -2.5(16) .
C32 N3 C36 C35 -0.9(12) .
C34 C35 C36 N3 2.1(14) .
C32 N4 C37 P3 85.3(6) .
C38 N4 C37 P3 -101.0(5) .
C39 P3 C37 N4 -155.2(4) .
C45 P3 C37 N4 95.5(4) .
Ag1 P3 C37 N4 -23.9(5) .
C32 N4 C38 P4 93.2(6) .
C37 N4 C38 P4 -80.0(6) .
C57A P4 C38 N4 62.7(9) .
C51 P4 C38 N4 -179.7(4) .
C57 P4 C38 N4 80.6(11) .
Ag3 P4 C38 N4 -55.5(4) .
C45 P3 C39 C40 -110.2(5) .
C37 P3 C39 C40 144.4(5) .
Ag1 P3 C39 C40 15.9(5) .
C45 P3 C39 C44 73.2(5) .
C37 P3 C39 C44 -32.3(5) .
Ag1 P3 C39 C44 -160.7(4) .
C44 C39 C40 C41 0.6(9) .
P3 C39 C40 C41 -176.1(5) .
C39 C40 C41 C42 0.4(11) .
C40 C41 C42 C43 -1.3(12) .
C41 C42 C43 C44 1.1(11) .
C42 C43 C44 C39 -0.1(9) .
C40 C39 C44 C43 -0.8(9) .
P3 C39 C44 C43 175.9(5) .
C39 P3 C45 C46 -14.5(8) .
C37 P3 C45 C46 90.8(7) .
Ag1 P3 C45 C46 -146.3(7) .
C39 P3 C45 C50 168.0(5) .
C37 P3 C45 C50 -86.6(5) .
Ag1 P3 C45 C50 36.3(5) .
C50 C45 C46 C47 2.7(13) .
P3 C45 C46 C47 -174.7(8) .
C45 C46 C47 C48 -0.1(17) .
C46 C47 C48 C49 -2.6(17) .
C47 C48 C49 C50 2.5(14) .
C48 C49 C50 C45 0.2(11) .
C46 C45 C50 C49 -2.8(10) .
P3 C45 C50 C49 174.8(5) .
C57A P4 C51 C52 -84.3(9) .
C38 P4 C51 C52 160.9(5) .
C57 P4 C51 C52 -100.4(10) .
Ag3 P4 C51 C52 37.3(6) .
C57A P4 C51 C56 93.4(10) .
C38 P4 C51 C56 -21.4(7) .
C57 P4 C51 C56 77.3(11) .
Ag3 P4 C51 C56 -145.0(5) .
C56 C51 C52 C53 -0.5(10) .
P4 C51 C52 C53 177.4(5) .
C51 C52 C53 C54 1.0(10) .
C52 C53 C54 C55 -0.7(11) .
C53 C54 C55 C56 -0.1(12) .
C52 C51 C56 C55 -0.4(10) .
P4 C51 C56 C55 -178.1(6) .
C54 C55 C56 C51 0.7(12) .
C57A P4 C57 C62 180(7) .
C51 P4 C57 C62 -49(3) .
C38 P4 C57 C62 58(3) .
Ag3 P4 C57 C62 -177(2) .
C57A P4 C57 C58 3(3) .
C51 P4 C57 C58 134(2) .
C38 P4 C57 C58 -119(2) .
Ag3 P4 C57 C58 6(3) .
C62 C57 C58 C59 -6(5) .
P4 C57 C58 C59 171(4) .
C57 C58 C59 C60 4(8) .
C58 C59 C60 C61 0(8) .
C59 C60 C61 C62 -1(5) .
C58 C57 C62 C61 5(4) .
P4 C57 C62 C61 -172(2) .
C60 C61 C62 C57 -1(4) .
C51 P4 C57A C58A 140.9(13) .
C38 P4 C57A C58A -104.5(15) .
C57 P4 C57A C58A -166(5) .
Ag3 P4 C57A C58A 16.3(17) .
C51 P4 C57A C62A -48.2(19) .
C38 P4 C57A C62A 66.3(19) .
C57 P4 C57A C62A 5(4) .
Ag3 P4 C57A C62A -172.8(16) .
C62A C57A C58A C59A 2(3) .
P4 C57A C58A C59A 172.0(13) .
C57A C58A C59A C60A -4(3) .
C58A C59A C60A C61A 5(4) .
C59A C60A C61A C62A -4(4) .
C58A C57A C62A C61A -1(3) .
P4 C57A C62A C61A -171.4(15) .
C60A C61A C62A C57A 2(4) .
P3 Ag1 O1 C63 79.5(6) .
P1 Ag1 O1 C63 -95.9(6) .
